data_2229056
loop_
_publ_author_name
'Ni, Hen-Mei'

_publ_section_title
;
 1-[(Butylamino)(phenyl)methyl]naphthalen-2-ol
;
_journal_coeditor_code GW2088
_journal_issue 2
_journal_name_full 'Acta Crystallographica Section E'
_journal_page_first o322
_journal_paper_doi 10.1107/S1600536811000067
_journal_volume 67
_journal_year 2011
_chemical_formula_iupac 'C21 H23 N O'
_chemical_formula_moiety 'C21 H23 N O'
_chemical_formula_sum 'C21 H23 N O'
_chemical_formula_weight 305.40
_chemical_name_systematic
;
1-[(Butylamino)(phenyl)methyl]naphthalen-2-ol
;
_space_group_IT_number 33
_symmetry_cell_setting orthorhombic
_symmetry_space_group_name_Hall 'P 2c -2n'
_symmetry_space_group_name_H-M 'P n a 21'
_atom_sites_solution_hydrogens geom
_atom_sites_solution_primary direct
_atom_sites_solution_secondary difmap
_audit_creation_method SHELXL-97
_cell_angle_alpha 90.00
_cell_angle_beta 90.00
_cell_angle_gamma 90.00
_cell_formula_units_Z 4
_cell_length_a 10.842(7)
_cell_length_b 16.651(7)
_cell_length_c 9.787(6)
_cell_measurement_reflns_used 2229
_cell_measurement_temperature 293(2)
_cell_measurement_theta_max 27.4333
_cell_measurement_theta_min 2.4129
_cell_volume 1766.8(17)
_computing_cell_refinement 'CrystalClear (Rigaku, 2005)'
_computing_data_collection 'CrystalClear (Rigaku, 2005)'
_computing_data_reduction 'CrystalClear (Rigaku, 2005)'
_computing_molecular_graphics 'SHELXTL (Sheldrick, 2008)'
_computing_publication_material 'SHELXTL (Sheldrick, 2008)'
_computing_structure_refinement 'SHELXL97 (Sheldrick, 2008)'
_computing_structure_solution 'SHELXS97 (Sheldrick, 2008)'
_diffrn_ambient_temperature 293(2)
_diffrn_detector_area_resol_mean 13.6612
_diffrn_measured_fraction_theta_full 0.998
_diffrn_measured_fraction_theta_max 0.998
_diffrn_measurement_device_type 'Rigaku Mercury2'
_diffrn_measurement_method CCD_Profile_fitting
_diffrn_radiation_monochromator graphite
_diffrn_radiation_source 'fine-focus sealed tube'
_diffrn_radiation_type MoK\a
_diffrn_radiation_wavelength 0.71073
_diffrn_reflns_av_R_equivalents 0.0779
_diffrn_reflns_av_sigmaI/netI 0.0568
_diffrn_reflns_limit_h_max 12
_diffrn_reflns_limit_h_min -12
_diffrn_reflns_limit_k_max 19
_diffrn_reflns_limit_k_min -19
_diffrn_reflns_limit_l_max 11
_diffrn_reflns_limit_l_min -11
_diffrn_reflns_number 14129
_diffrn_reflns_theta_full 25.00
_diffrn_reflns_theta_max 25.00
_diffrn_reflns_theta_min 2.41
_exptl_absorpt_coefficient_mu 0.070
_exptl_absorpt_correction_T_max 1.0000
_exptl_absorpt_correction_T_min 0.8561
_exptl_absorpt_correction_type multi-scan
_exptl_absorpt_process_details '(CrystalClear; Rigaku, 2005)'
_exptl_crystal_colour Colorless
_exptl_crystal_density_diffrn 1.148
_exptl_crystal_density_method 'not measured'
_exptl_crystal_description Prism
_exptl_crystal_F_000 656
_exptl_crystal_size_max 0.3000
_exptl_crystal_size_mid 0.2500
_exptl_crystal_size_min 0.1500
_refine_diff_density_max 0.250
_refine_diff_density_min -0.129
_refine_ls_extinction_coef 0.0043(9)
_refine_ls_extinction_expression Fc^*^=kFc[1+0.001xFc^2^\l^3^/sin(2\q)]^-1/4^
_refine_ls_extinction_method 'SHELXL97 (Sheldrick, 2008)'
_refine_ls_goodness_of_fit_ref 1.015
_refine_ls_hydrogen_treatment constr
_refine_ls_matrix_type full
_refine_ls_number_parameters 211
_refine_ls_number_reflns 3121
_refine_ls_number_restraints 2
_refine_ls_restrained_S_all 1.022
_refine_ls_R_factor_all 0.1298
_refine_ls_R_factor_gt 0.0867
_refine_ls_shift/su_max 0.000
_refine_ls_shift/su_mean 0.000
_refine_ls_structure_factor_coef Fsqd
_refine_ls_weighting_details 'calc w=1/[\s^2^(Fo^2^)+(0.0007P)^2^+1.9999P] where P=(Fo^2^+2Fc^2^)/3'
_refine_ls_weighting_scheme calc
_refine_ls_wR_factor_gt 0.1178
_refine_ls_wR_factor_ref 0.1340
_reflns_number_gt 1998
_reflns_number_total 3121
_reflns_threshold_expression I>2sigma(I)
_cod_data_source_file gw2088.cif
_cod_data_source_block I
_cod_original_cell_volume 1766.9(17)
_cod_original_sg_symbol_H-M 'P n a 21 '
_cod_database_code 2229056
_cod_database_fobs_code 2229056

loop_
_symmetry_equiv_pos_as_xyz
'x, y, z'
'-x, -y, z+1/2'
'x+1/2, -y+1/2, z'
'-x+1/2, y+1/2, z+1/2'

loop_
_atom_site_type_symbol
_atom_site_label
_atom_site_fract_x
_atom_site_fract_y
_atom_site_fract_z
_atom_site_U_iso_or_equiv
_atom_site_adp_type
_atom_site_calc_flag
_atom_site_refinement_flags
_atom_site_occupancy
_atom_site_disorder_assembly
_atom_site_disorder_group
O O1 0.2175(3) 0.0230(2) 0.4209(4) 0.0825(11) Uani d . 1 . .
H H1A 0.2786 0.0483 0.3966 0.124 Uiso calc R 1 . .
N N1 0.4017(4) 0.1176(2) 0.4649(5) 0.0718(12) Uani d D 1 . .
H H1D 0.4572 0.1535 0.4201 0.086 Uiso d RD 1 . .
C C1 0.1998(4) 0.1346(3) 0.5773(5) 0.0551(12) Uani d . 1 . .
C C2 0.1594(4) 0.0636(3) 0.5250(5) 0.0657(14) Uani d . 1 . .
C C3 0.0511(5) 0.0240(3) 0.5748(5) 0.0717(16) Uani d . 1 . .
H H3A 0.0260 -0.0245 0.5368 0.086 Uiso calc R 1 . .
C C4 -0.0136(5) 0.0574(4) 0.6767(6) 0.0748(16) Uani d . 1 . .
H H4A -0.0832 0.0311 0.7097 0.090 Uiso calc R 1 . .
C C5 -0.0463(5) 0.1666(4) 0.8420(6) 0.0822(18) Uani d . 1 . .
H H5A -0.1145 0.1397 0.8769 0.099 Uiso calc R 1 . .
C C6 -0.0147(6) 0.2386(5) 0.8958(6) 0.093(2) Uani d . 1 . .
H H6A -0.0610 0.2609 0.9662 0.111 Uiso calc R 1 . .
C C7 0.0874(6) 0.2788(4) 0.8448(6) 0.0899(19) Uani d . 1 . .
H H7A 0.1090 0.3282 0.8822 0.108 Uiso calc R 1 . .
C C8 0.1585(5) 0.2473(4) 0.7391(5) 0.0739(16) Uani d . 1 . .
H H8A 0.2257 0.2758 0.7055 0.089 Uiso calc R 1 . .
C C9 0.1277(4) 0.1714(3) 0.6832(5) 0.0601(13) Uani d . 1 . .
C C10 0.0212(4) 0.1313(3) 0.7350(5) 0.0646(14) Uani d . 1 . .
C C11 0.3145(4) 0.1767(3) 0.5238(5) 0.0566(12) Uani d . 1 . .
H H11A 0.3552 0.2032 0.6009 0.068 Uiso calc R 1 . .
C C12 0.2873(4) 0.2400(3) 0.4156(5) 0.0603(12) Uani d . 1 . .
C C13 0.1947(6) 0.2301(4) 0.3193(6) 0.094(2) Uani d . 1 . .
H H13A 0.1443 0.1849 0.3231 0.113 Uiso calc R 1 . .
C C14 0.1761(6) 0.2872(5) 0.2161(7) 0.113(2) Uani d . 1 . .
H H14A 0.1128 0.2807 0.1530 0.136 Uiso calc R 1 . .
C C15 0.2523(6) 0.3530(4) 0.2093(7) 0.098(2) Uani d . 1 . .
H H15A 0.2425 0.3901 0.1390 0.118 Uiso calc R 1 . .
C C16 0.3415(6) 0.3644(4) 0.3043(6) 0.097(2) Uani d . 1 . .
H H16A 0.3908 0.4100 0.3015 0.116 Uiso calc R 1 . .
C C17 0.3588(5) 0.3071(3) 0.4058(6) 0.0789(16) Uani d . 1 . .
H H17A 0.4215 0.3148 0.4694 0.095 Uiso calc R 1 . .
C C18 0.4708(5) 0.0719(4) 0.5698(7) 0.0921(19) Uani d . 1 . .
H H18A 0.4145 0.0401 0.6248 0.111 Uiso calc R 1 . .
H H18B 0.5153 0.1083 0.6294 0.111 Uiso calc R 1 . .
C C19 0.5652(6) 0.0146(5) 0.4899(8) 0.127(3) Uani d . 1 . .
H H19A 0.5187 -0.0218 0.4321 0.152 Uiso calc R 1 . .
H H19B 0.6169 0.0472 0.4312 0.152 Uiso calc R 1 . .
C C20 0.6390(7) -0.0296(5) 0.5756(10) 0.162(4) Uani d . 1 . .
H H20A 0.5881 -0.0654 0.6297 0.194 Uiso calc R 1 . .
H H20B 0.6816 0.0064 0.6377 0.194 Uiso calc R 1 . .
C C21 0.7336(6) -0.0788(5) 0.4962(9) 0.153(4) Uani d . 1 . .
H H21A 0.7833 -0.1090 0.5589 0.230 Uiso calc R 1 . .
H H21B 0.7854 -0.0434 0.4441 0.230 Uiso calc R 1 . .
H H21C 0.6916 -0.1149 0.4355 0.230 Uiso calc R 1 . .

loop_
_atom_site_aniso_label
_atom_site_aniso_U_11
_atom_site_aniso_U_22
_atom_site_aniso_U_33
_atom_site_aniso_U_12
_atom_site_aniso_U_13
_atom_site_aniso_U_23
O1 0.079(2) 0.084(2) 0.085(3) -0.017(2) 0.006(2) -0.019(2)
N1 0.053(2) 0.076(3) 0.086(3) -0.001(2) 0.009(2) -0.003(3)
C1 0.045(3) 0.070(3) 0.050(3) -0.004(2) -0.003(2) 0.003(3)
C2 0.057(3) 0.075(4) 0.065(4) -0.001(3) -0.002(3) -0.001(3)
C3 0.060(3) 0.075(4) 0.080(4) -0.010(3) -0.002(3) 0.009(3)
C4 0.053(3) 0.091(4) 0.080(4) -0.007(3) 0.000(3) 0.028(3)
C5 0.065(4) 0.110(5) 0.072(4) 0.021(4) -0.002(3) 0.022(4)
C6 0.075(4) 0.128(6) 0.075(5) 0.031(4) 0.010(4) -0.002(4)
C7 0.100(5) 0.095(5) 0.074(4) 0.024(4) -0.016(4) -0.013(4)
C8 0.073(4) 0.090(4) 0.058(4) 0.008(3) -0.014(3) -0.002(3)
C9 0.050(3) 0.074(4) 0.057(3) 0.001(3) -0.014(2) 0.013(3)
C10 0.053(3) 0.087(4) 0.054(3) 0.016(3) -0.004(3) 0.006(3)
C11 0.047(3) 0.064(3) 0.059(3) -0.003(2) -0.004(2) -0.010(3)
C12 0.059(3) 0.067(3) 0.055(3) -0.008(3) -0.002(3) -0.013(3)
C13 0.108(5) 0.103(5) 0.072(4) -0.042(4) -0.023(4) 0.017(4)
C14 0.109(5) 0.146(7) 0.085(5) -0.022(5) -0.038(4) 0.034(5)
C15 0.125(6) 0.104(5) 0.066(4) -0.002(5) 0.003(4) 0.028(4)
C16 0.119(6) 0.084(5) 0.088(5) -0.025(4) 0.000(4) 0.008(4)
C17 0.080(4) 0.075(4) 0.082(4) -0.021(3) -0.012(3) 0.010(4)
C18 0.076(4) 0.086(4) 0.115(5) 0.009(3) -0.012(4) -0.005(4)
C19 0.077(5) 0.151(7) 0.152(8) 0.026(4) -0.008(5) 0.026(6)
C20 0.136(8) 0.188(10) 0.161(9) 0.033(7) -0.001(7) -0.012(8)
C21 0.105(6) 0.109(6) 0.245(11) 0.032(5) 0.032(6) -0.047(6)

loop_
_atom_type_symbol
_atom_type_description
_atom_type_scat_dispersion_real
_atom_type_scat_dispersion_imag
_atom_type_scat_source
C C 0.0033 0.0016 'International Tables Vol C Tables 4.2.6.8 and 6.1.1.4'
H H 0.0000 0.0000 'International Tables Vol C Tables 4.2.6.8 and 6.1.1.4'
N N 0.0061 0.0033 'International Tables Vol C Tables 4.2.6.8 and 6.1.1.4'
O O 0.0106 0.0060 'International Tables Vol C Tables 4.2.6.8 and 6.1.1.4'

loop_
_geom_angle_atom_site_label_1
_geom_angle_atom_site_label_2
_geom_angle_atom_site_label_3
_geom_angle_site_symmetry_1
_geom_angle_site_symmetry_3
_geom_angle
_geom_angle_publ_flag
C2 O1 H1A . . 109.5 ?
C18 N1 C11 . . 113.2(4) ?
C18 N1 H1D . . 108.8 ?
C11 N1 H1D . . 99.4 ?
C2 C1 C9 . . 117.8(5) ?
C2 C1 C11 . . 122.3(4) ?
C9 C1 C11 . . 119.8(4) ?
C1 C2 O1 . . 123.9(5) ?
C1 C2 C3 . . 122.4(5) ?
O1 C2 C3 . . 113.7(5) ?
C4 C3 C2 . . 119.5(5) ?
C4 C3 H3A . . 120.2 ?
C2 C3 H3A . . 120.2 ?
C3 C4 C10 . . 121.6(5) ?
C3 C4 H4A . . 119.2 ?
C10 C4 H4A . . 119.2 ?
C6 C5 C10 . . 121.9(6) ?
C6 C5 H5A . . 119.1 ?
C10 C5 H5A . . 119.1 ?
C5 C6 C7 . . 119.3(6) ?
C5 C6 H6A . . 120.3 ?
C7 C6 H6A . . 120.3 ?
C6 C7 C8 . . 121.8(6) ?
C6 C7 H7A . . 119.1 ?
C8 C7 H7A . . 119.1 ?
C7 C8 C9 . . 119.5(6) ?
C7 C8 H8A . . 120.2 ?
C9 C8 H8A . . 120.2 ?
C8 C9 C10 . . 118.0(5) ?
C8 C9 C1 . . 122.1(5) ?
C10 C9 C1 . . 119.9(5) ?
C5 C10 C4 . . 121.9(6) ?
C5 C10 C9 . . 119.4(6) ?
C4 C10 C9 . . 118.8(5) ?
N1 C11 C1 . . 110.4(4) ?
N1 C11 C12 . . 108.2(4) ?
C1 C11 C12 . . 113.6(4) ?
N1 C11 H11A . . 108.1 ?
C1 C11 H11A . . 108.1 ?
C12 C11 H11A . . 108.1 ?
C17 C12 C13 . . 117.5(5) ?
C17 C12 C11 . . 120.4(5) ?
C13 C12 C11 . . 122.0(5) ?
C12 C13 C14 . . 120.8(6) ?
C12 C13 H13A . . 119.6 ?
C14 C13 H13A . . 119.6 ?
C15 C14 C13 . . 119.4(6) ?
C15 C14 H14A . . 120.3 ?
C13 C14 H14A . . 120.3 ?
C16 C15 C14 . . 120.4(6) ?
C16 C15 H15A . . 119.8 ?
C14 C15 H15A . . 119.8 ?
C15 C16 C17 . . 119.4(6) ?
C15 C16 H16A . . 120.3 ?
C17 C16 H16A . . 120.3 ?
C12 C17 C16 . . 122.3(6) ?
C12 C17 H17A . . 118.8 ?
C16 C17 H17A . . 118.8 ?
N1 C18 C19 . . 106.9(5) ?
N1 C18 H18A . . 110.3 ?
C19 C18 H18A . . 110.3 ?
N1 C18 H18B . . 110.3 ?
C19 C18 H18B . . 110.3 ?
H18A C18 H18B . . 108.6 ?
C20 C19 C18 . . 113.2(7) ?
C20 C19 H19A . . 108.9 ?
C18 C19 H19A . . 108.9 ?
C20 C19 H19B . . 108.9 ?
C18 C19 H19B . . 108.9 ?
H19A C19 H19B . . 107.8 ?
C19 C20 C21 . . 111.6(8) ?
C19 C20 H20A . . 109.3 ?
C21 C20 H20A . . 109.3 ?
C19 C20 H20B . . 109.3 ?
C21 C20 H20B . . 109.3 ?
H20A C20 H20B . . 108.0 ?
C20 C21 H21A . . 109.5 ?
C20 C21 H21B . . 109.5 ?
H21A C21 H21B . . 109.5 ?
C20 C21 H21C . . 109.5 ?
H21A C21 H21C . . 109.5 ?
H21B C21 H21C . . 109.5 ?

loop_
_geom_bond_atom_site_label_1
_geom_bond_atom_site_label_2
_geom_bond_site_symmetry_2
_geom_bond_distance
_geom_bond_publ_flag
O1 C2 . 1.375(6) ?
O1 H1A . 0.8200 ?
N1 C18 . 1.481(6) ?
N1 C11 . 1.483(5) ?
N1 H1D . 0.9548 ?
C1 C2 . 1.362(6) ?
C1 C9 . 1.435(7) ?
C1 C11 . 1.520(6) ?
C2 C3 . 1.431(6) ?
C3 C4 . 1.340(7) ?
C3 H3A . 0.9300 ?
C4 C10 . 1.409(7) ?
C4 H4A . 0.9300 ?
C5 C6 . 1.353(8) ?
C5 C10 . 1.406(8) ?
C5 H5A . 0.9300 ?
C6 C7 . 1.386(8) ?
C6 H6A . 0.9300 ?
C7 C8 . 1.393(7) ?
C7 H7A . 0.9300 ?
C8 C9 . 1.417(7) ?
C8 H8A . 0.9300 ?
C9 C10 . 1.427(6) ?
C11 C12 . 1.523(6) ?
C11 H11A . 0.9800 ?
C12 C17 . 1.363(6) ?
C12 C13 . 1.387(6) ?
C13 C14 . 1.402(8) ?
C13 H13A . 0.9300 ?
C14 C15 . 1.374(8) ?
C14 H14A . 0.9300 ?
C15 C16 . 1.355(8) ?
C15 H15A . 0.9300 ?
C16 C17 . 1.390(8) ?
C16 H16A . 0.9300 ?
C17 H17A . 0.9300 ?
C18 C19 . 1.603(8) ?
C18 H18A . 0.9700 ?
C18 H18B . 0.9700 ?
C19 C20 . 1.373(9) ?
C19 H19A . 0.9700 ?
C19 H19B . 0.9700 ?
C20 C21 . 1.526(9) ?
C20 H20A . 0.9700 ?
C20 H20B . 0.9700 ?
C21 H21A . 0.9600 ?
C21 H21B . 0.9600 ?
C21 H21C . 0.9600 ?

loop_
_geom_hbond_atom_site_label_D
_geom_hbond_atom_site_label_H
_geom_hbond_atom_site_label_A
_geom_hbond_site_symmetry_A
_geom_hbond_distance_DH
_geom_hbond_distance_HA
_geom_hbond_distance_DA
_geom_hbond_angle_DHA
O1 H1A N1 . 0.82 1.89 2.580(5) 142
